data_1555635
loop_
_publ_author_name
'Tokuda, Ryoko'
'Okamoto, Yoshiki'
'Koyama, Tetsuya'
'Kogure, Noriyuki'
'Kitajima, Mariko'
'Takayama, Hiromitsu'

_publ_section_title
;
 Asymmetric Total Synthesis of Kopsiyunnanine K, a Monoterpenoid Indole
 Alkaloid with a Rearranged Skeleton.
;
_journal_issue 14
_journal_name_full 'Organic letters'
_journal_page_first 3490
_journal_page_last 3493
_journal_paper_doi 10.1021/acs.orglett.6b01704
_journal_volume 18
_journal_year 2016
_chemical_absolute_configuration syn
_chemical_formula_moiety 'C20 H26 N2 O2'
_chemical_formula_sum 'C20 H26 N2 O2'
_chemical_formula_weight 326.44
_space_group_IT_number 19
_space_group_name_Hall 'P 2ac 2ab'
_space_group_name_H-M_alt 'P 21 21 21'
_symmetry_cell_setting orthorhombic
_symmetry_Int_Tables_number 19
_symmetry_space_group_name_Hall 'P 2ac 2ab'
_symmetry_space_group_name_H-M 'P 21 21 21'
_atom_sites_solution_hydrogens geom
_atom_sites_solution_primary direct
_atom_sites_solution_secondary difmap
_cell_angle_alpha 90.0000
_cell_angle_beta 90.0000
_cell_angle_gamma 90.0000
_cell_formula_units_Z 4
_cell_length_a 9.01057(16)
_cell_length_b 10.9727(2)
_cell_length_c 17.5326(4)
_cell_measurement_reflns_used 10344
_cell_measurement_temperature 93
_cell_measurement_theta_max 68.14
_cell_measurement_theta_min 4.03
_cell_volume 1733.45(6)
_computing_cell_refinement 'RAPID AUTO'
_computing_data_collection 'RAPID AUTO (Rigaku, ????)'
_computing_data_reduction 'RAPID AUTO'
_computing_molecular_graphics 'CrystalStructure 4.0'
_computing_publication_material 'CrystalStructure 4.0 (Rigaku, 2010)'
_computing_structure_refinement 'SHELXL97 (Sheldrick, 2008)'
_computing_structure_solution 'Il Milione (Burla, et al., 2007)'
_diffrn_ambient_temperature 93
_diffrn_detector_area_resol_mean 10.000
_diffrn_measured_fraction_theta_full 1.000
_diffrn_measured_fraction_theta_max 1.000
_diffrn_measurement_device_type 'Rigaku R-AXIS RAPID'
_diffrn_measurement_method \w
_diffrn_radiation_type 'Cu K\a'
_diffrn_radiation_wavelength 1.54187
_diffrn_reflns_av_R_equivalents 0.0321
_diffrn_reflns_limit_h_max 10
_diffrn_reflns_limit_h_min -10
_diffrn_reflns_limit_k_max 13
_diffrn_reflns_limit_k_min -13
_diffrn_reflns_limit_l_max 20
_diffrn_reflns_limit_l_min -21
_diffrn_reflns_number 18530
_diffrn_reflns_theta_full 68.14
_diffrn_reflns_theta_max 68.13
_diffrn_standards_number 0
_exptl_absorpt_coefficient_mu 0.640
_exptl_absorpt_correction_T_max 0.897
_exptl_absorpt_correction_T_min 0.821
_exptl_absorpt_correction_type multi-scan
_exptl_absorpt_process_details 'ABSCOR (Rigaku, 1995)'
_exptl_crystal_colour colorless
_exptl_crystal_density_diffrn 1.251
_exptl_crystal_density_method 'not measured'
_exptl_crystal_description block
_exptl_crystal_F_000 704.00
_exptl_crystal_size_max 0.300
_exptl_crystal_size_mid 0.200
_exptl_crystal_size_min 0.170
_refine_diff_density_max 0.160
_refine_diff_density_min -0.180
_refine_ls_abs_structure_details 'Flack, H. D. (1983), Acta Cryst. A39, 876-881.  1335 Friedel Pairs'
_refine_ls_abs_structure_Flack -0.1(3)
_refine_ls_extinction_coef 0.0016(3)
_refine_ls_extinction_method SHELXL
_refine_ls_goodness_of_fit_ref 1.080
_refine_ls_hydrogen_treatment constr
_refine_ls_number_parameters 218
_refine_ls_number_reflns 3159
_refine_ls_number_restraints 0
_refine_ls_R_factor_gt 0.0345
_refine_ls_shift/su_max 0.000
_refine_ls_structure_factor_coef Fsqd
_refine_ls_weighting_details 'w = 1/[\s^2^(Fo^2^)+(0.0354P)^2^+0.3857P] where P=(Fo^2^+2Fc^2^)/3'
_refine_ls_weighting_scheme calc
_refine_ls_wR_factor_ref 0.0793
_reflns_number_gt 2885
_reflns_number_total 3159
_reflns_threshold_expression F^2^>2.0\s(F^2^)
_cod_data_source_file ol6b01704_si_002.cif
_cod_data_source_block 141216kogure1
_cod_database_code 1555635

loop_
_symmetry_equiv_pos_site_id
_symmetry_equiv_pos_as_xyz
1 +X,+Y,+Z
2 1/2+X,1/2-Y,-Z
3 -X,1/2+Y,1/2-Z
4 1/2-X,-Y,1/2+Z

loop_
_atom_site_label
_atom_site_type_symbol
_atom_site_fract_x
_atom_site_fract_y
_atom_site_fract_z
_atom_site_U_iso_or_equiv
_atom_site_adp_type
_atom_site_occupancy
_atom_site_symmetry_multiplicity
_atom_site_calc_flag
_atom_site_refinement_flags
O1 O 0.55476(13) 0.00894(11) 0.76525(7) 0.0255(3) Uani 1.0 4 d .
O2 O 0.46723(13) -0.17259(10) 0.80184(7) 0.0283(3) Uani 1.0 4 d .
N1 N 0.00684(15) -0.05749(12) 0.87183(8) 0.0207(3) Uani 1.0 4 d .
N2 N 0.23153(15) -0.34404(12) 0.86298(7) 0.0197(3) Uani 1.0 4 d .
C1 C 0.19180(19) -0.44910(15) 0.90051(9) 0.0195(4) Uani 1.0 4 d .
C2 C 0.05773(19) -0.42544(15) 0.94034(9) 0.0215(4) Uani 1.0 4 d .
C3 C 0.14353(17) -0.12607(14) 0.85314(9) 0.0191(4) Uani 1.0 4 d .
C4 C 0.01875(18) -0.30093(15) 0.92469(9) 0.0213(4) Uani 1.0 4 d .
C5 C 0.44623(19) -0.07292(15) 0.77452(9) 0.0215(4) Uani 1.0 4 d .
C6 C 0.12708(18) -0.25502(14) 0.87910(9) 0.0196(4) Uani 1.0 4 d .
C7 C -0.0038(2) -0.51800(16) 0.98542(10) 0.0263(4) Uani 1.0 4 d .
C8 C 0.26278(19) -0.56185(15) 0.90450(9) 0.0227(4) Uani 1.0 4 d .
C9 C 0.1998(2) -0.65052(15) 0.95029(10) 0.0256(4) Uani 1.0 4 d .
C10 C 0.26644(18) 0.10100(14) 0.78547(10) 0.0229(4) Uani 1.0 4 d .
C11 C 0.10241(18) 0.12943(15) 0.79921(10) 0.0232(4) Uani 1.0 4 d .
C12 C 0.03597(19) 0.07435(14) 0.87154(10) 0.0239(4) Uani 1.0 4 d .
C13 C 0.29681(18) -0.02393(15) 0.74693(9) 0.0203(4) Uani 1.0 4 d .
C14 C 0.69797(19) -0.02620(17) 0.79587(11) 0.0287(4) Uani 1.0 4 d .
C15 C 0.17696(17) -0.11761(15) 0.76725(9) 0.0193(4) Uani 1.0 4 d .
C16 C -0.10492(19) -0.22166(15) 0.95188(10) 0.0247(4) Uani 1.0 4 d .
C17 C -0.0524(2) -0.08942(15) 0.94761(10) 0.0251(4) Uani 1.0 4 d .
C18 C 0.0674(2) -0.62894(16) 0.99015(10) 0.0285(4) Uani 1.0 4 d .
C19 C 0.30477(19) -0.00648(16) 0.65923(9) 0.0235(4) Uani 1.0 4 d .
C20 C 0.3234(2) -0.12440(16) 0.61426(10) 0.0283(4) Uani 1.0 4 d .
H2 H 0.3100 -0.3349 0.8337 0.0237 Uiso 1.0 4 calc R
H3 H 0.2281 -0.0885 0.8816 0.0229 Uiso 1.0 4 calc R
H7 H -0.0937 -0.5044 1.0124 0.0316 Uiso 1.0 4 calc R
H8 H 0.3514 -0.5772 0.8767 0.0272 Uiso 1.0 4 calc R
H9 H 0.2471 -0.7276 0.9548 0.0307 Uiso 1.0 4 calc R
H10A H 0.3189 0.1031 0.8351 0.0274 Uiso 1.0 4 calc R
H10B H 0.3091 0.1661 0.7531 0.0274 Uiso 1.0 4 calc R
H11A H 0.0902 0.2190 0.8015 0.0278 Uiso 1.0 4 calc R
H11B H 0.0448 0.0997 0.7549 0.0278 Uiso 1.0 4 calc R
H12A H 0.1039 0.0927 0.9144 0.0286 Uiso 1.0 4 calc R
H12B H -0.0588 0.1168 0.8821 0.0286 Uiso 1.0 4 calc R
H14A H 0.6892 -0.0398 0.8509 0.0344 Uiso 1.0 4 calc R
H14B H 0.7701 0.0389 0.7863 0.0344 Uiso 1.0 4 calc R
H14C H 0.7314 -0.1014 0.7711 0.0344 Uiso 1.0 4 calc R
H15A H 0.2090 -0.1988 0.7489 0.0232 Uiso 1.0 4 calc R
H15B H 0.0844 -0.0961 0.7400 0.0232 Uiso 1.0 4 calc R
H16A H -0.1315 -0.2429 1.0051 0.0296 Uiso 1.0 4 calc R
H16B H -0.1936 -0.2333 0.9194 0.0296 Uiso 1.0 4 calc R
H17A H -0.1366 -0.0348 0.9597 0.0301 Uiso 1.0 4 calc R
H17B H 0.0256 -0.0760 0.9865 0.0301 Uiso 1.0 4 calc R
H18 H 0.0262 -0.6917 1.0209 0.0342 Uiso 1.0 4 calc R
H19A H 0.2128 0.0345 0.6420 0.0282 Uiso 1.0 4 calc R
H19B H 0.3891 0.0482 0.6473 0.0282 Uiso 1.0 4 calc R
H20A H 0.4153 -0.1650 0.6300 0.0340 Uiso 1.0 4 calc R
H20B H 0.3281 -0.1058 0.5596 0.0340 Uiso 1.0 4 calc R
H20C H 0.2388 -0.1782 0.6242 0.0340 Uiso 1.0 4 calc R

loop_
_atom_site_aniso_label
_atom_site_aniso_U_11
_atom_site_aniso_U_22
_atom_site_aniso_U_33
_atom_site_aniso_U_12
_atom_site_aniso_U_13
_atom_site_aniso_U_23
O1 0.0201(6) 0.0249(7) 0.0316(7) -0.0028(5) -0.0037(5) 0.0065(6)
O2 0.0237(7) 0.0221(7) 0.0389(7) 0.0008(5) -0.0005(6) 0.0061(6)
N1 0.0223(7) 0.0179(7) 0.0220(7) 0.0015(6) 0.0024(6) -0.0013(6)
N2 0.0192(7) 0.0180(7) 0.0220(8) 0.0006(6) 0.0022(6) 0.0002(6)
C1 0.0208(8) 0.0183(8) 0.0194(8) -0.0022(7) -0.0042(7) -0.0015(7)
C2 0.0232(9) 0.0219(9) 0.0194(8) -0.0008(7) -0.0039(7) -0.0003(7)
C3 0.0165(8) 0.0196(9) 0.0211(9) -0.0010(7) -0.0019(7) -0.0025(7)
C4 0.0216(9) 0.0210(8) 0.0215(8) 0.0005(7) -0.0012(7) -0.0006(7)
C5 0.0229(9) 0.0212(9) 0.0204(8) -0.0006(7) 0.0016(7) -0.0011(7)
C6 0.0211(9) 0.0190(9) 0.0186(9) 0.0014(7) -0.0037(7) -0.0013(7)
C7 0.0245(9) 0.0273(10) 0.0272(9) -0.0021(8) 0.0027(8) 0.0047(8)
C8 0.0223(9) 0.0222(9) 0.0236(9) 0.0005(8) -0.0037(7) -0.0031(8)
C9 0.0296(10) 0.0178(8) 0.0294(10) -0.0014(8) -0.0068(8) -0.0013(8)
C10 0.0246(9) 0.0169(8) 0.0271(9) -0.0014(7) -0.0008(8) 0.0005(7)
C11 0.0237(9) 0.0168(8) 0.0289(10) 0.0021(7) -0.0017(8) -0.0012(8)
C12 0.0232(9) 0.0210(9) 0.0275(9) 0.0017(7) -0.0010(8) -0.0038(8)
C13 0.0202(9) 0.0184(9) 0.0222(9) -0.0005(7) -0.0005(7) 0.0010(7)
C14 0.0200(9) 0.0330(10) 0.0331(10) -0.0002(8) -0.0063(8) 0.0047(8)
C15 0.0197(8) 0.0152(8) 0.0232(9) 0.0010(7) -0.0007(7) -0.0021(7)
C16 0.0226(9) 0.0248(9) 0.0266(9) 0.0016(8) 0.0070(8) 0.0041(8)
C17 0.0255(9) 0.0261(9) 0.0238(9) 0.0049(8) 0.0040(8) -0.0025(8)
C18 0.0320(10) 0.0236(9) 0.0300(10) -0.0047(9) -0.0019(8) 0.0060(8)
C19 0.0228(9) 0.0252(9) 0.0225(9) -0.0031(8) -0.0022(7) 0.0025(8)
C20 0.0312(10) 0.0307(10) 0.0230(9) -0.0048(9) 0.0020(8) 0.0023(8)

loop_
_atom_type_symbol
_atom_type_description
_atom_type_scat_dispersion_real
_atom_type_scat_dispersion_imag
_atom_type_scat_source
C C 0.0181 0.0091
;
International Tables for Crystallography
(1992, Vol. C, Tables 4.2.6.8 and 6.1.1.4)
;
H H 0.0000 0.0000
;
International Tables for Crystallography
(1992, Vol. C, Table 6.1.1.4)
;
O O 0.0492 0.0322
;
International Tables for Crystallography
(1992, Vol. C, Tables 4.2.6.8 and 6.1.1.4)
;
N N 0.0311 0.0180
;
International Tables for Crystallography
(1992, Vol. C, Tables 4.2.6.8 and 6.1.1.4)
;

loop_
_geom_angle_atom_site_label_1
_geom_angle_atom_site_label_2
_geom_angle_atom_site_label_3
_geom_angle
_geom_angle_publ_flag
C5 O1 C14 115.28(14) yes
C3 N1 C12 110.54(13) yes
C3 N1 C17 112.34(13) yes
C12 N1 C17 107.56(13) yes
C1 N2 C6 108.46(13) yes
N2 C1 C2 107.68(14) yes
N2 C1 C8 130.43(16) yes
C2 C1 C8 121.87(15) yes
C1 C2 C4 106.74(14) yes
C1 C2 C7 118.80(16) yes
C4 C2 C7 134.42(16) yes
N1 C3 C6 109.36(13) yes
N1 C3 C15 110.42(13) yes
C6 C3 C15 112.01(13) yes
C2 C4 C6 106.81(15) yes
C2 C4 C16 132.52(15) yes
C6 C4 C16 120.57(15) yes
O1 C5 O2 122.76(16) yes
O1 C5 C13 111.68(14) yes
O2 C5 C13 125.56(16) yes
N2 C6 C3 122.56(14) yes
N2 C6 C4 110.28(14) yes
C3 C6 C4 127.00(15) yes
C2 C7 C18 119.32(17) yes
C1 C8 C9 117.70(16) yes
C8 C9 C18 121.30(16) yes
C11 C10 C13 114.77(14) yes
C10 C11 C12 115.40(14) yes
N1 C12 C11 117.53(14) yes
C5 C13 C10 109.15(13) yes
C5 C13 C15 108.13(13) yes
C5 C13 C19 108.45(13) yes
C10 C13 C15 111.51(13) yes
C10 C13 C19 109.30(14) yes
C15 C13 C19 110.23(13) yes
C3 C15 C13 113.95(13) yes
C4 C16 C17 107.86(14) yes
N1 C17 C16 112.46(14) yes
C7 C18 C9 120.99(17) yes
C13 C19 C20 114.39(14) yes
C1 N2 H2 125.770 no
C6 N2 H2 125.771 no
N1 C3 H3 108.313 no
C6 C3 H3 108.312 no
C15 C3 H3 108.315 no
C2 C7 H7 120.333 no
C18 C7 H7 120.346 no
C1 C8 H8 121.149 no
C9 C8 H8 121.151 no
C8 C9 H9 119.344 no
C18 C9 H9 119.356 no
C11 C10 H10A 108.574 no
C11 C10 H10B 108.572 no
C13 C10 H10A 108.581 no
C13 C10 H10B 108.576 no
H10A C10 H10B 107.546 no
C10 C11 H11A 108.428 no
C10 C11 H11B 108.424 no
C12 C11 H11A 108.436 no
C12 C11 H11B 108.422 no
H11A C11 H11B 107.469 no
N1 C12 H12A 107.924 no
N1 C12 H12B 107.922 no
C11 C12 H12A 107.918 no
C11 C12 H12B 107.918 no
H12A C12 H12B 107.200 no
O1 C14 H14A 109.472 no
O1 C14 H14B 109.473 no
O1 C14 H14C 109.479 no
H14A C14 H14B 109.458 no
H14A C14 H14C 109.471 no
H14B C14 H14C 109.475 no
C3 C15 H15A 108.763 no
C3 C15 H15B 108.767 no
C13 C15 H15A 108.767 no
C13 C15 H15B 108.762 no
H15A C15 H15B 107.657 no
C4 C16 H16A 110.134 no
C4 C16 H16B 110.139 no
C17 C16 H16A 110.128 no
C17 C16 H16B 110.133 no
H16A C16 H16B 108.447 no
N1 C17 H17A 109.106 no
N1 C17 H17B 109.106 no
C16 C17 H17A 109.105 no
C16 C17 H17B 109.113 no
H17A C17 H17B 107.845 no
C7 C18 H18 119.504 no
C9 C18 H18 119.506 no
C13 C19 H19A 108.665 no
C13 C19 H19B 108.663 no
C20 C19 H19A 108.662 no
C20 C19 H19B 108.658 no
H19A C19 H19B 107.594 no
C19 C20 H20A 109.474 no
C19 C20 H20B 109.474 no
C19 C20 H20C 109.467 no
H20A C20 H20B 109.477 no
H20A C20 H20C 109.470 no
H20B C20 H20C 109.465 no

loop_
_geom_bond_atom_site_label_1
_geom_bond_atom_site_label_2
_geom_bond_distance
_geom_bond_publ_flag
O1 C5 1.338(2) yes
O1 C14 1.450(3) yes
O2 C5 1.209(2) yes
N1 C3 1.480(2) yes
N1 C12 1.470(2) yes
N1 C17 1.474(3) yes
N2 C1 1.375(2) yes
N2 C6 1.386(2) yes
C1 C2 1.419(3) yes
C1 C8 1.394(3) yes
C2 C4 1.437(3) yes
C2 C7 1.401(3) yes
C3 C6 1.494(3) yes
C3 C15 1.539(3) yes
C4 C6 1.358(3) yes
C4 C16 1.492(3) yes
C5 C13 1.528(3) yes
C7 C18 1.379(3) yes
C8 C9 1.383(3) yes
C9 C18 1.403(3) yes
C10 C11 1.530(3) yes
C10 C13 1.553(3) yes
C11 C12 1.527(3) yes
C13 C15 1.533(3) yes
C13 C19 1.551(3) yes
C16 C17 1.528(3) yes
C19 C20 1.524(3) yes
N2 H2 0.880 no
C3 H3 1.000 no
C7 H7 0.950 no
C8 H8 0.950 no
C9 H9 0.950 no
C10 H10A 0.990 no
C10 H10B 0.990 no
C11 H11A 0.990 no
C11 H11B 0.990 no
C12 H12A 0.990 no
C12 H12B 0.990 no
C14 H14A 0.980 no
C14 H14B 0.980 no
C14 H14C 0.980 no
C15 H15A 0.990 no
C15 H15B 0.990 no
C16 H16A 0.990 no
C16 H16B 0.990 no
C17 H17A 0.990 no
C17 H17B 0.990 no
C18 H18 0.950 no
C19 H19A 0.990 no
C19 H19B 0.990 no
C20 H20A 0.980 no
C20 H20B 0.980 no
C20 H20C 0.980 no

loop_
_geom_contact_atom_site_label_1
_geom_contact_atom_site_label_2
_geom_contact_distance
_geom_contact_publ_flag
_geom_contact_site_symmetry_2
O1 C10 2.810(2) no .
O1 C19 2.925(2) no .
O2 N2 3.0329(18) no .
O2 C3 3.095(2) no .
O2 C6 3.471(2) no .
O2 C10 3.517(2) no .
O2 C14 2.629(2) no .
O2 C15 2.752(2) no .
O2 C19 3.423(2) no .
O2 C20 3.574(3) no .
N1 C4 2.829(2) no .
N1 C10 3.285(3) no .
N1 C13 3.429(3) no .
N2 C7 3.571(3) no .
N2 C15 3.038(2) no .
C1 C18 2.761(3) no .
C2 C9 2.787(3) no .
C3 C5 3.111(3) no .
C3 C10 2.974(3) no .
C3 C11 2.982(3) no .
C3 C16 3.018(3) no .
C5 C20 3.072(3) no .
C6 C17 2.713(3) no .
C7 C8 2.831(3) no .
C7 C16 3.428(3) no .
C11 C15 2.848(3) no .
C11 C19 3.402(3) no .
C12 C13 3.385(3) no .
C12 C15 3.065(3) no .
C15 C20 2.990(3) no .
O1 N2 3.3712(18) no 3_656
O1 C8 3.488(2) no 3_656
N1 C14 3.104(3) no 1_455
N2 O1 3.3712(18) no 3_646
N2 C14 3.486(3) no 3_646
C1 C17 3.547(3) no 2_547
C7 C20 3.565(3) no 3_546
C8 O1 3.488(2) no 3_646
C8 C14 3.552(3) no 3_646
C8 C17 3.500(3) no 2_547
C12 C14 3.500(3) no 1_455
C14 N1 3.104(3) no 1_655
C14 N2 3.486(3) no 3_656
C14 C8 3.552(3) no 3_656
C14 C12 3.500(3) no 1_655
C14 C17 3.552(3) no 1_655
C17 C1 3.547(3) no 2_447
C17 C8 3.500(3) no 2_447
C17 C14 3.552(3) no 1_455
C20 C7 3.565(3) no 3_556
O1 H10A 2.6611 no .
O1 H10B 2.8138 no .
O1 H19B 2.5870 no .
O1 H20A 3.2930 no .
O2 H2 2.3428 no .
O2 H3 2.7292 no .
O2 H10A 3.3580 no .
O2 H14A 2.6194 no .
O2 H14B 3.5925 no .
O2 H14C 2.5631 no .
O2 H15A 2.5215 no .
O2 H20A 3.0499 no .
N1 H10A 3.3807 no .
N1 H11A 3.3603 no .
N1 H11B 2.7013 no .
N1 H15A 3.2202 no .
N1 H15B 2.4514 no .
N1 H16A 3.3386 no .
N1 H16B 2.7712 no .
N2 H3 2.8232 no .
N2 H8 2.7877 no .
N2 H15A 2.5663 no .
C1 H7 3.2921 no .
C1 H9 3.2388 no .
C2 H2 3.1070 no .
C2 H8 3.3193 no .
C2 H16A 2.8647 no .
C2 H16B 3.1163 no .
C2 H18 3.2576 no .
C3 H2 2.7599 no .
C3 H10A 2.9870 no .
C3 H11B 3.1461 no .
C3 H12A 2.6539 no .
C3 H12B 3.2682 no .
C3 H16B 3.4588 no .
C3 H17A 3.2966 no .
C3 H17B 2.6254 no .
C4 H2 3.0942 no .
C4 H3 3.0925 no .
C4 H7 2.8947 no .
C4 H17A 3.2963 no .
C4 H17B 2.6958 no .
C5 H2 3.2930 no .
C5 H3 2.7232 no .
C5 H10A 2.4846 no .
C5 H10B 2.9231 no .
C5 H14A 2.5920 no .
C5 H14B 3.1725 no .
C5 H14C 2.5895 no .
C5 H15A 2.5839 no .
C5 H15B 3.3261 no .
C5 H19A 3.3484 no .
C5 H19B 2.6471 no .
C5 H20A 2.7419 no .
C5 H20C 3.4310 no .
C6 H15A 2.4780 no .
C6 H15B 3.0227 no .
C6 H16A 3.2126 no .
C6 H16B 2.9846 no .
C6 H17B 2.8698 no .
C7 H9 3.2690 no .
C7 H16A 3.2488 no .
C8 H2 2.8153 no .
C8 H18 3.2772 no .
C9 H7 3.2786 no .
C10 H3 2.6987 no .
C10 H12A 2.6952 no .
C10 H12B 3.3896 no .
C10 H15A 3.3908 no .
C10 H15B 2.8292 no .
C10 H19A 2.6634 no .
C10 H19B 2.7253 no .
C11 H3 3.0146 no .
C11 H15B 2.6884 no .
C11 H19A 3.1101 no .
C12 H3 2.4943 no .
C12 H10A 2.6475 no .
C12 H10B 3.3741 no .
C12 H15B 3.0011 no .
C12 H17A 2.4987 no .
C12 H17B 2.6057 no .
C13 H3 2.5416 no .
C13 H11A 3.3892 no .
C13 H11B 2.6490 no .
C13 H20A 2.7819 no .
C13 H20B 3.4160 no .
C13 H20C 2.7870 no .
C15 H2 2.9116 no .
C15 H10A 2.9859 no .
C15 H10B 3.3420 no .
C15 H11B 2.6744 no .
C15 H12A 3.5235 no .
C15 H19A 2.7773 no .
C15 H19B 3.3742 no .
C15 H20A 3.2670 no .
C15 H20C 2.6535 no .
C16 H3 3.5580 no .
C16 H7 3.2809 no .
C17 H3 2.7802 no .
C17 H12A 2.5131 no .
C17 H12B 2.5377 no .
C18 H8 3.2899 no .
C19 H10A 3.3114 no .
C19 H10B 2.5086 no .
C19 H11B 3.1078 no .
C19 H15A 2.7685 no .
C19 H15B 2.6299 no .
C20 H15A 2.7013 no .
C20 H15B 3.0979 no .
H2 H3 2.9257 no .
H2 H8 2.7893 no .
H2 H15A 2.2957 no .
H3 H10A 2.3990 no .
H3 H11B 3.4540 no .
H3 H12A 2.3529 no .
H3 H12B 3.4288 no .
H3 H15A 2.6286 no .
H3 H15B 2.8015 no .
H3 H17B 2.5936 no .
H7 H16A 2.8930 no .
H7 H16B 3.5105 no .
H7 H18 2.3264 no .
H8 H9 2.3404 no .
H9 H18 2.3364 no .
H10A H11A 2.4923 no .
H10A H11B 2.8425 no .
H10A H12A 2.3880 no .
H10A H12B 3.5054 no .
H10A H15B 3.4674 no .
H10A H19A 3.5971 no .
H10A H19B 3.4062 no .
H10B H11A 2.2244 no .
H10B H11B 2.4908 no .
H10B H12A 3.4740 no .
H10B H15B 3.5254 no .
H10B H19A 2.5748 no .
H10B H19B 2.3734 no .
H11A H12A 2.4203 no .
H11A H12B 2.2497 no .
H11B H12A 2.8483 no .
H11B H12B 2.4253 no .
H11B H15A 3.5954 no .
H11B H15B 2.1935 no .
H11B H19A 2.5927 no .
H12A H17A 2.6989 no .
H12A H17B 2.3492 no .
H12B H17A 2.2602 no .
H12B H17B 2.8982 no .
H15A H19A 3.1722 no .
H15A H20A 2.8168 no .
H15A H20C 2.2132 no .
H15B H19A 2.5192 no .
H15B H19B 3.5617 no .
H15B H20C 2.6208 no .
H16A H17A 2.4179 no .
H16A H17B 2.3372 no .
H16B H17A 2.3471 no .
H16B H17B 2.8749 no .
H19A H20A 2.8577 no .
H19A H20B 2.3526 no .
H19A H20C 2.3663 no .
H19B H20A 2.3704 no .
H19B H20B 2.3487 no .
H19B H20C 2.8576 no .
O1 H2 2.7256 no 3_656
O1 H8 2.7941 no 3_656
O2 H10B 2.8500 no 3_646
O2 H19B 3.4440 no 3_646
N1 H14A 2.8922 no 1_455
N1 H14B 2.8134 no 1_455
N1 H14C 3.0839 no 1_455
N2 H11B 3.2938 no 3_546
N2 H14B 2.9161 no 3_646
N2 H16A 2.7905 no 2_547
N2 H17A 3.5833 no 2_547
C1 H11B 3.5005 no 3_546
C1 H14B 3.2964 no 3_646
C1 H14C 3.5099 no 3_646
C1 H16A 3.1169 no 2_547
C1 H17A 2.9026 no 2_547
C2 H11B 3.5559 no 3_546
C2 H16A 3.4886 no 2_547
C2 H17A 3.2932 no 2_547
C2 H19A 2.8670 no 3_546
C3 H16A 3.5157 no 2_547
C4 H11B 3.3805 no 3_546
C4 H16A 3.4179 no 2_547
C4 H19A 2.9968 no 3_546
C5 H8 3.2189 no 3_656
C6 H11B 3.2336 no 3_546
C6 H16A 2.9765 no 2_547
C7 H3 3.5545 no 2_447
C7 H14A 3.4146 no 2_447
C7 H17A 3.4942 no 2_547
C7 H19A 2.9779 no 3_546
C7 H20B 3.1767 no 3_546
C7 H20C 3.3567 no 3_546
C8 H11A 3.3856 no 1_545
C8 H14B 3.5360 no 3_646
C8 H14C 3.1090 no 3_646
C8 H17A 2.7588 no 2_547
C8 H17B 3.3991 no 2_547
C8 H19B 3.4818 no 3_646
C8 H20A 3.1718 no 3_646
C9 H10A 3.5416 no 1_545
C9 H11A 3.1355 no 1_545
C9 H12A 3.0135 no 1_545
C9 H17A 2.9658 no 2_547
C9 H18 3.4499 no 2_537
C9 H20B 3.2997 no 4_545
C10 H9 3.5193 no 1_565
C10 H14C 3.4131 no 3_656
C11 H9 3.4067 no 1_565
C11 H14B 3.1628 no 1_455
C11 H14C 3.5335 no 3_656
C11 H15A 3.4842 no 3_556
C11 H15B 3.5179 no 3_556
C12 H9 3.2366 no 1_565
C12 H14A 3.3861 no 1_455
C12 H14B 2.8499 no 1_455
C12 H20B 3.5347 no 4_555
C14 H2 3.0936 no 3_656
C14 H8 3.1096 no 3_656
C14 H10B 3.4845 no 3_646
C14 H11B 3.4915 no 1_655
C14 H12B 3.0902 no 1_655
C14 H16B 3.2873 no 1_655
C14 H17A 3.2383 no 1_655
C15 H11A 3.2343 no 3_546
C16 H14A 3.2488 no 1_455
C16 H19A 3.2882 no 3_546
C17 H14A 2.9310 no 1_455
C17 H14B 3.5405 no 1_455
C17 H20B 3.5398 no 4_555
C18 H9 3.4263 no 2_437
C18 H12A 3.3469 no 1_545
C18 H12B 3.5591 no 1_545
C18 H14A 3.5211 no 2_447
C18 H17A 3.3338 no 2_547
C18 H20A 3.3390 no 4_545
C18 H20B 3.2928 no 4_545
C18 H20C 3.4531 no 3_546
C19 H7 3.5602 no 3_556
C19 H8 3.2559 no 3_656
C19 H16B 3.4480 no 3_556
C19 H17B 3.5115 no 4_554
C20 H7 3.3092 no 3_556
C20 H8 2.9799 no 3_656
C20 H9 3.2950 no 4_544
C20 H12A 3.5815 no 4_554
C20 H17B 3.4215 no 4_554
C20 H18 2.9305 no 4_544
H2 O1 2.7256 no 3_646
H2 C14 3.0936 no 3_646
H2 H14B 2.6204 no 3_646
H2 H14C 3.4730 no 3_646
H2 H16A 3.0002 no 2_547
H2 H19B 3.0183 no 3_646
H3 C7 3.5545 no 2_547
H3 H7 2.6586 no 2_547
H3 H16A 2.9957 no 2_547
H7 C19 3.5602 no 3_546
H7 C20 3.3092 no 3_546
H7 H3 2.6586 no 2_447
H7 H9 3.3221 no 2_437
H7 H10A 2.9903 no 2_447
H7 H12A 3.1633 no 2_447
H7 H14A 3.5317 no 2_447
H7 H17B 3.5415 no 2_447
H7 H19A 2.9435 no 3_546
H7 H20B 2.7010 no 3_546
H7 H20C 3.3293 no 3_546
H8 O1 2.7941 no 3_646
H8 C5 3.2189 no 3_646
H8 C14 3.1096 no 3_646
H8 C19 3.2559 no 3_646
H8 C20 2.9799 no 3_646
H8 H10A 3.5947 no 1_545
H8 H10B 3.5749 no 1_545
H8 H11A 3.5038 no 1_545
H8 H14B 3.3159 no 3_646
H8 H14C 2.7097 no 3_646
H8 H17A 3.1210 no 2_547
H8 H17B 3.3237 no 2_547
H8 H18 3.4828 no 2_537
H8 H19B 2.7461 no 3_646
H8 H20A 2.3155 no 3_646
H8 H20B 3.1116 no 3_646
H9 C10 3.5193 no 1_545
H9 C11 3.4067 no 1_545
H9 C12 3.2366 no 1_545
H9 C18 3.4263 no 2_537
H9 C20 3.2950 no 4_545
H9 H7 3.3221 no 2_537
H9 H10A 2.8776 no 1_545
H9 H11A 3.0936 no 1_545
H9 H12A 2.4611 no 1_545
H9 H12B 3.4844 no 1_545
H9 H12B 3.5653 no 2_547
H9 H17A 3.4099 no 2_547
H9 H18 2.7000 no 2_537
H9 H20A 3.4549 no 3_646
H9 H20B 2.6796 no 4_545
H9 H20C 3.1475 no 4_545
H10A C9 3.5416 no 1_565
H10A H7 2.9903 no 2_547
H10A H8 3.5947 no 1_565
H10A H9 2.8776 no 1_565
H10A H18 3.2881 no 2_547
H10A H20A 3.5472 no 3_656
H10B O2 2.8500 no 3_656
H10B C14 3.4845 no 3_656
H10B H8 3.5749 no 1_565
H10B H14C 2.6124 no 3_656
H10B H16B 3.3830 no 3_556
H11A C8 3.3856 no 1_565
H11A C9 3.1355 no 1_565
H11A C15 3.2343 no 3_556
H11A H8 3.5038 no 1_565
H11A H9 3.0936 no 1_565
H11A H14B 3.5066 no 1_455
H11A H14C 2.8433 no 3_656
H11A H15A 2.9771 no 3_556
H11A H15B 2.6681 no 3_556
H11A H20C 3.4290 no 3_556
H11B N2 3.2938 no 3_556
H11B C1 3.5005 no 3_556
H11B C2 3.5559 no 3_556
H11B C4 3.3805 no 3_556
H11B C6 3.2336 no 3_556
H11B C14 3.4915 no 1_455
H11B H14B 2.6220 no 1_455
H11B H14C 3.5945 no 1_455
H11B H15A 3.1819 no 3_556
H11B H15B 3.5359 no 3_556
H12A C9 3.0135 no 1_565
H12A C18 3.3469 no 1_565
H12A C20 3.5815 no 4_555
H12A H7 3.1633 no 2_547
H12A H9 2.4611 no 1_565
H12A H18 3.0937 no 1_565
H12A H20B 2.6228 no 4_555
H12B C14 3.0902 no 1_455
H12B C18 3.5591 no 1_565
H12B H9 3.4844 no 1_565
H12B H9 3.5653 no 2_447
H12B H14A 2.8997 no 1_455
H12B H14B 2.4344 no 1_455
H12B H15A 3.3471 no 3_556
H12B H18 3.3049 no 1_565
H12B H20C 2.7758 no 3_556
H14A N1 2.8922 no 1_655
H14A C7 3.4146 no 2_547
H14A C12 3.3861 no 1_655
H14A C16 3.2488 no 1_655
H14A C17 2.9310 no 1_655
H14A C18 3.5211 no 2_547
H14A H7 3.5317 no 2_547
H14A H12B 2.8997 no 1_655
H14A H16B 2.6571 no 1_655
H14A H17A 2.4714 no 1_655
H14B N1 2.8134 no 1_655
H14B N2 2.9161 no 3_656
H14B C1 3.2964 no 3_656
H14B C8 3.5360 no 3_656
H14B C11 3.1628 no 1_655
H14B C12 2.8499 no 1_655
H14B C17 3.5405 no 1_655
H14B H2 2.6204 no 3_656
H14B H8 3.3159 no 3_656
H14B H11A 3.5066 no 1_655
H14B H11B 2.6220 no 1_655
H14B H12B 2.4344 no 1_655
H14B H15A 2.9503 no 3_656
H14B H15B 3.2971 no 1_655
H14B H17A 3.2565 no 1_655
H14B H20C 3.4790 no 3_656
H14C N1 3.0839 no 1_655
H14C C1 3.5099 no 3_656
H14C C8 3.1090 no 3_656
H14C C10 3.4131 no 3_646
H14C C11 3.5335 no 3_646
H14C H2 3.4730 no 3_656
H14C H8 2.7097 no 3_656
H14C H10B 2.6124 no 3_646
H14C H11A 2.8433 no 3_646
H14C H11B 3.5945 no 1_655
H14C H15B 3.2268 no 1_655
H14C H16B 3.0517 no 1_655
H14C H17A 3.5904 no 1_655
H15A C11 3.4842 no 3_546
H15A H11A 2.9771 no 3_546
H15A H11B 3.1819 no 3_546
H15A H12B 3.3471 no 3_546
H15A H14B 2.9503 no 3_646
H15B C11 3.5179 no 3_546
H15B H11A 2.6681 no 3_546
H15B H11B 3.5359 no 3_546
H15B H14B 3.2971 no 1_455
H15B H14C 3.2268 no 1_455
H16A N2 2.7905 no 2_447
H16A C1 3.1169 no 2_447
H16A C2 3.4886 no 2_447
H16A C3 3.5157 no 2_447
H16A C4 3.4179 no 2_447
H16A C6 2.9765 no 2_447
H16A H2 3.0002 no 2_447
H16A H3 2.9957 no 2_447
H16B C14 3.2873 no 1_455
H16B C19 3.4480 no 3_546
H16B H10B 3.3830 no 3_546
H16B H14A 2.6571 no 1_455
H16B H14C 3.0517 no 1_455
H16B H19A 2.7713 no 3_546
H16B H19B 3.1965 no 3_546
H17A N2 3.5833 no 2_447
H17A C1 2.9026 no 2_447
H17A C2 3.2932 no 2_447
H17A C7 3.4942 no 2_447
H17A C8 2.7588 no 2_447
H17A C9 2.9658 no 2_447
H17A C14 3.2383 no 1_455
H17A C18 3.3338 no 2_447
H17A H8 3.1210 no 2_447
H17A H9 3.4099 no 2_447
H17A H14A 2.4714 no 1_455
H17A H14B 3.2565 no 1_455
H17A H14C 3.5904 no 1_455
H17B C8 3.3991 no 2_447
H17B C19 3.5115 no 4_555
H17B C20 3.4215 no 4_555
H17B H7 3.5415 no 2_547
H17B H8 3.3237 no 2_447
H17B H19B 2.9385 no 4_555
H17B H20B 2.7133 no 4_555
H18 C9 3.4499 no 2_437
H18 C20 2.9305 no 4_545
H18 H8 3.4828 no 2_437
H18 H9 2.7000 no 2_437
H18 H10A 3.2881 no 2_447
H18 H12A 3.0937 no 1_545
H18 H12B 3.3049 no 1_545
H18 H20A 2.5318 no 4_545
H18 H20B 2.6686 no 4_545
H18 H20C 3.4919 no 3_546
H18 H20C 3.1313 no 4_545
H19A C2 2.8670 no 3_556
H19A C4 2.9968 no 3_556
H19A C7 2.9779 no 3_556
H19A C16 3.2882 no 3_556
H19A H7 2.9435 no 3_556
H19A H16B 2.7713 no 3_556
H19B O2 3.4440 no 3_656
H19B C8 3.4818 no 3_656
H19B H2 3.0183 no 3_656
H19B H8 2.7461 no 3_656
H19B H16B 3.1965 no 3_556
H19B H17B 2.9385 no 4_554
H20A C8 3.1718 no 3_656
H20A C18 3.3390 no 4_544
H20A H8 2.3155 no 3_656
H20A H9 3.4549 no 3_656
H20A H10A 3.5472 no 3_646
H20A H18 2.5318 no 4_544
H20B C7 3.1767 no 3_556
H20B C9 3.2997 no 4_544
H20B C12 3.5347 no 4_554
H20B C17 3.5398 no 4_554
H20B C18 3.2928 no 4_544
H20B H7 2.7010 no 3_556
H20B H8 3.1116 no 3_656
H20B H9 2.6796 no 4_544
H20B H12A 2.6228 no 4_554
H20B H17B 2.7133 no 4_554
H20B H18 2.6686 no 4_544
H20C C7 3.3567 no 3_556
H20C C18 3.4531 no 3_556
H20C H7 3.3293 no 3_556
H20C H9 3.1475 no 4_544
H20C H11A 3.4290 no 3_546
H20C H12B 2.7758 no 3_546
H20C H14B 3.4790 no 3_646
H20C H18 3.4919 no 3_556
H20C H18 3.1313 no 4_544

loop_
_geom_hbond_atom_site_label_D
_geom_hbond_atom_site_label_H
_geom_hbond_atom_site_label_A
_geom_hbond_distance_DA
_geom_hbond_distance_DH
_geom_hbond_distance_HA
_geom_hbond_angle_DHA
_geom_hbond_publ_flag
N2 H2 O2 3.0329(18) 0.880 2.343 135.4 no

loop_
_geom_torsion_atom_site_label_1
_geom_torsion_atom_site_label_2
_geom_torsion_atom_site_label_3
_geom_torsion_atom_site_label_4
_geom_torsion
_geom_torsion_publ_flag
C14 O1 C5 O2 -4.7(3) no
C14 O1 C5 C13 175.01(12) no
C3 N1 C12 C11 55.43(17) no
C12 N1 C3 C6 160.83(12) no
C12 N1 C3 C15 -75.47(15) no
C3 N1 C17 C16 -65.13(16) no
C17 N1 C3 C6 40.68(16) no
C17 N1 C3 C15 164.38(11) no
C12 N1 C17 C16 173.00(12) no
C17 N1 C12 C11 178.41(13) no
C1 N2 C6 C3 174.36(13) no
C1 N2 C6 C4 -1.49(17) no
C6 N2 C1 C2 0.79(16) no
C6 N2 C1 C8 -177.64(15) no
N2 C1 C2 C4 0.13(17) no
N2 C1 C2 C7 -178.01(12) no
N2 C1 C8 C9 176.88(15) no
C2 C1 C8 C9 -1.4(3) no
C8 C1 C2 C4 178.73(14) no
C8 C1 C2 C7 0.6(3) no
C1 C2 C4 C6 -1.02(17) no
C1 C2 C4 C16 -177.27(15) no
C1 C2 C7 C18 0.3(3) no
C4 C2 C7 C18 -177.24(16) no
C7 C2 C4 C6 176.70(18) no
C7 C2 C4 C16 0.5(4) no
N1 C3 C6 N2 173.74(12) no
N1 C3 C6 C4 -11.1(2) no
N1 C3 C15 C13 100.44(14) no
C6 C3 C15 C13 -137.41(13) no
C15 C3 C6 N2 50.99(19) no
C15 C3 C6 C4 -133.90(15) no
C2 C4 C6 N2 1.54(18) no
C2 C4 C6 C3 -174.08(14) no
C2 C4 C16 C17 153.75(16) no
C6 C4 C16 C17 -22.1(2) no
C16 C4 C6 N2 178.33(13) no
C16 C4 C6 C3 2.7(3) no
O1 C5 C13 C10 -52.67(16) no
O1 C5 C13 C15 -174.16(12) no
O1 C5 C13 C19 66.32(16) no
O2 C5 C13 C10 127.06(16) no
O2 C5 C13 C15 5.6(2) no
O2 C5 C13 C19 -113.94(17) no
C2 C7 C18 C9 -0.3(3) no
C1 C8 C9 C18 1.3(3) no
C8 C9 C18 C7 -0.5(3) no
C11 C10 C13 C5 -149.05(13) no
C11 C10 C13 C15 -29.65(18) no
C11 C10 C13 C19 92.48(16) no
C13 C10 C11 C12 83.10(17) no
C10 C11 C12 N1 -73.62(18) no
C5 C13 C15 C3 70.85(16) no
C5 C13 C19 C20 65.18(17) no
C10 C13 C15 C3 -49.16(17) no
C10 C13 C19 C20 -175.92(12) no
C15 C13 C19 C20 -53.02(17) no
C19 C13 C15 C3 -170.75(12) no
C4 C16 C17 N1 52.37(18) no
